data_9012032
loop_
_publ_author_name
'Yang, Y. W.'
'Coppens, P.'

_publ_section_title
;
 The electron density and bonding in beryllium metal as studied by
 Fourier methods
;
_journal_issue 1
_journal_name_full 'Acta Crystallographica Section A'
_journal_page_first 61
_journal_page_last 65
_journal_paper_doi 10.1107/S0567739478000121
_journal_volume 34
_journal_year 1978
_chemical_compound_source Synthetic
_chemical_formula_sum Be
_chemical_name_common Beryllium
_chemical_name_mineral Beryllium
_space_group_IT_number 194
_symmetry_space_group_name_Hall '-P 6c 2c'
_symmetry_space_group_name_H-M 'P 63/m m c'
_cell_angle_alpha 90
_cell_angle_beta 90
_cell_angle_gamma 120
_cell_length_a 2.2858
_cell_length_b 2.2858
_cell_formula_units_Z 2
_cell_length_c 3.5843
_cell_volume 16.219
_database_code_amcsd 0009324
_exptl_crystal_density_diffrn 1.845
_cod_database_code 9012032

loop_
_space_group_symop_operation_xyz
x,y,z
-x,-x+y,1/2+z
x,x-y,1/2-z
-x+y,-x,1/2-z
x-y,x,1/2+z
-y,-x,z
y,x,-z
y,-x+y,-z
-y,x-y,z
x-y,-y,1/2+z
-x+y,y,1/2-z
x,y,1/2-z
-x,-y,1/2+z
x,x-y,z
-x,-x+y,-z
x-y,x,-z
-x+y,-x,z
y,x,1/2+z
-y,-x,1/2-z
-y,x-y,1/2-z
y,-x+y,1/2+z
-x+y,y,z
x-y,-y,-z
-x,-y,-z

loop_
_atom_site_aniso_label
_atom_site_aniso_U_11
_atom_site_aniso_U_22
_atom_site_aniso_U_33
_atom_site_aniso_U_12
_atom_site_aniso_U_13
_atom_site_aniso_U_23
Be 0.00720 0.00720 0.00660 0.00360 0.00000 0.00000

loop_
_atom_site_label
_atom_site_fract_x
_atom_site_fract_y
_atom_site_fract_z
Be 0.33333 0.66667 0.75000

loop_
_cod_related_entry_id
_cod_related_entry_database
_cod_related_entry_code
1 ChemSpider 4573986
2 AMCSD 0009324
